data_4504309
loop_
_publ_author_name
'Du, Zi-Yi'
'Li, Xiu-Ling'
'Liu, Qing-Yan'
'Mao, Jiang-Gao'

_publ_section_title
;
 Novel Cadmium(II) Phosphonatophenylsulfonate Cluster Compounds:&#x00A0;
 Syntheses, Structures, and Luminescent Properties
;
_journal_issue 8
_journal_name_full 'Crystal Growth &amp; Design'
_journal_page_first 1501
_journal_paper_doi 10.1021/cg070280v
_journal_volume 7
_journal_year 2007
_chemical_formula_sum 'C42 H52 Cd3 N6 O22 P2 S2'
_chemical_formula_weight 1456.16
_chemical_name_systematic
; 
 ? 
;
_space_group_IT_number 15
_symmetry_cell_setting monoclinic
_symmetry_space_group_name_Hall '-C 2yc'
_symmetry_space_group_name_H-M 'C 1 2/c 1'
_atom_sites_solution_hydrogens geom
_atom_sites_solution_primary direct
_atom_sites_solution_secondary difmap
_audit_creation_method SHELXL-97
_cell_angle_alpha 90.00
_cell_angle_beta 112.7230(10)
_cell_angle_gamma 90.00
_cell_formula_units_Z 4
_cell_length_a 20.43310(10)
_cell_length_b 11.7979(2)
_cell_length_c 23.9485(3)
_cell_measurement_temperature 293(2)
_cell_volume 5325.11(12)
_computing_cell_refinement 'Siemens Smart CCD'
_computing_data_collection 'Siemens Smart CCD'
_computing_data_reduction 'Siemens Smart CCD'
_computing_structure_refinement 'SHELXL-97 (Sheldrick, 1997)'
_computing_structure_solution 'SHELXS-97 (Sheldrick, 1990)'
_diffrn_ambient_temperature 293(2)
_diffrn_measured_fraction_theta_full 0.996
_diffrn_measured_fraction_theta_max 0.996
_diffrn_measurement_device_type 'Siemens Smart CCD'
_diffrn_measurement_method 'narrow frame method'
_diffrn_radiation_monochromator graphite
_diffrn_radiation_source 'fine-focus sealed tube'
_diffrn_radiation_type MoK\a
_diffrn_radiation_wavelength 0.71073
_diffrn_reflns_av_R_equivalents 0.0340
_diffrn_reflns_av_sigmaI/netI 0.0316
_diffrn_reflns_limit_h_max 23
_diffrn_reflns_limit_h_min -24
_diffrn_reflns_limit_k_max 14
_diffrn_reflns_limit_k_min -10
_diffrn_reflns_limit_l_max 27
_diffrn_reflns_limit_l_min -29
_diffrn_reflns_number 13938
_diffrn_reflns_theta_full 25.68
_diffrn_reflns_theta_max 25.68
_diffrn_reflns_theta_min 2.06
_exptl_absorpt_coefficient_mu 1.410
_exptl_absorpt_correction_T_max 1.000000
_exptl_absorpt_correction_T_min 0.808435
_exptl_absorpt_correction_type SADABS
_exptl_crystal_density_diffrn 1.816
_exptl_crystal_density_method 'not measured'
_exptl_crystal_F_000 2912
_refine_diff_density_max 1.054
_refine_diff_density_min -1.292
_refine_diff_density_rms 0.204
_refine_ls_extinction_method none
_refine_ls_goodness_of_fit_ref 1.139
_refine_ls_hydrogen_treatment mixed
_refine_ls_matrix_type full
_refine_ls_number_parameters 350
_refine_ls_number_reflns 5034
_refine_ls_number_restraints 0
_refine_ls_restrained_S_all 1.139
_refine_ls_R_factor_all 0.0494
_refine_ls_R_factor_gt 0.0409
_refine_ls_shift/su_max 0.000
_refine_ls_shift/su_mean 0.000
_refine_ls_structure_factor_coef Fsqd
_refine_ls_weighting_details 'calc w=1/[\s^2^(Fo^2^)+(0.0339P)^2^+33.8086P] where P=(Fo^2^+2Fc^2^)/3'
_refine_ls_weighting_scheme calc
_refine_ls_wR_factor_gt 0.0925
_refine_ls_wR_factor_ref 0.0966
_reflns_number_gt 4497
_reflns_number_total 5034
_reflns_threshold_expression >2sigma(I)
_cod_data_source_file cg070280vsi20070323_084737.cif
_cod_data_source_block 1
_cod_original_sg_symbol_H-M C2/c
_cod_database_code 4504309

loop_
_symmetry_equiv_pos_as_xyz
'x, y, z'
'-x, y, -z+1/2'
'x+1/2, y+1/2, z'
'-x+1/2, y+1/2, -z+1/2'
'-x, -y, -z'
'x, -y, z-1/2'
'-x+1/2, -y+1/2, -z'
'x+1/2, -y+1/2, z-1/2'

loop_
_atom_site_label
_atom_site_type_symbol
_atom_site_fract_x
_atom_site_fract_y
_atom_site_fract_z
_atom_site_U_iso_or_equiv
_atom_site_adp_type
_atom_site_occupancy
_atom_site_symmetry_multiplicity
_atom_site_calc_flag
_atom_site_refinement_flags
Cd1 Cd 0.0000 0.05389(3) 0.2500 0.02381(12) Uani 1 2 d S
Cd2 Cd 0.067117(16) -0.08946(3) 0.046723(14) 0.02812(11) Uani 1 1 d .
P1 P -0.00750(6) 0.13001(10) 0.10981(5) 0.0239(2) Uani 1 1 d .
S1 S 0.24153(8) 0.37622(16) 0.19974(7) 0.0576(4) Uani 1 1 d .
N1 N 0.1672(2) 0.0088(4) 0.04788(18) 0.0361(9) Uani 1 1 d .
N2 N 0.47441(19) 0.2999(3) 0.05464(17) 0.0326(9) Uani 1 1 d .
N3 N 0.0000 0.2520(4) 0.2500 0.0319(12) Uani 1 2 d S
N4 N 0.0000 0.8538(4) 0.2500 0.0310(12) Uani 1 2 d S
C1 C 0.0386(2) 0.2652(4) 0.12377(19) 0.0269(9) Uani 1 1 d .
C2 C 0.1119(2) 0.2691(4) 0.1533(2) 0.0316(10) Uani 1 1 d .
H2A H 0.1372 0.2023 0.1672 0.038 Uiso 1 1 calc R
C3 C 0.1478(3) 0.3712(5) 0.1621(2) 0.0393(12) Uani 1 1 d .
C4 C 0.1110(3) 0.4715(5) 0.1419(3) 0.0490(14) Uani 1 1 d .
H4A H 0.1353 0.5399 0.1474 0.059 Uiso 1 1 calc R
C5 C 0.0379(3) 0.4691(5) 0.1136(3) 0.0522(15) Uani 1 1 d .
H5A H 0.0128 0.5361 0.1003 0.063 Uiso 1 1 calc R
C6 C 0.0020(3) 0.3666(4) 0.1050(2) 0.0383(11) Uani 1 1 d .
H6A H -0.0473 0.3658 0.0865 0.046 Uiso 1 1 calc R
C7 C 0.2113(3) 0.0629(6) 0.0976(3) 0.0620(19) Uani 1 1 d .
H7A H 0.2001 0.0626 0.1318 0.074 Uiso 1 1 calc R
C8 C 0.2718(3) 0.1183(6) 0.1012(3) 0.0597(18) Uani 1 1 d .
H8A H 0.3001 0.1546 0.1369 0.072 Uiso 1 1 calc R
C9 C 0.2904(2) 0.1199(4) 0.0514(2) 0.0307(10) Uani 1 1 d .
C10 C 0.3555(2) 0.1804(4) 0.0532(2) 0.0304(10) Uani 1 1 d .
C11 C 0.3854(3) 0.2658(4) 0.0941(2) 0.0375(11) Uani 1 1 d .
H11A H 0.3660 0.2852 0.1222 0.045 Uiso 1 1 calc R
C12 C 0.4442(3) 0.3228(4) 0.0937(2) 0.0384(11) Uani 1 1 d .
H12A H 0.4636 0.3801 0.1220 0.046 Uiso 1 1 calc R
C13 C 0.4462(3) 0.2155(5) 0.0159(3) 0.0488(14) Uani 1 1 d .
H13A H 0.4673 0.1961 -0.0109 0.059 Uiso 1 1 calc R
C14 C 0.3875(3) 0.1556(5) 0.0133(3) 0.0504(15) Uani 1 1 d .
H14A H 0.3694 0.0983 -0.0152 0.061 Uiso 1 1 calc R
C15 C 0.2478(3) 0.0609(5) 0.0016(2) 0.0488(14) Uani 1 1 d .
H15A H 0.2592 0.0563 -0.0324 0.059 Uiso 1 1 calc R
C16 C 0.1874(3) 0.0080(5) 0.0018(2) 0.0478(14) Uani 1 1 d .
H16A H 0.1591 -0.0309 -0.0329 0.057 Uiso 1 1 calc R
C17 C 0.0607(3) 0.3115(4) 0.2713(2) 0.0340(10) Uani 1 1 d .
H17A H 0.1034 0.2720 0.2863 0.041 Uiso 1 1 calc R
C18 C 0.0629(3) 0.4283(4) 0.2721(2) 0.0352(11) Uani 1 1 d .
H18A H 0.1063 0.4656 0.2874 0.042 Uiso 1 1 calc R
C19 C 0.0000 0.4906(5) 0.2500 0.0332(15) Uani 1 2 d S
C20 C 0.0000 0.6163(5) 0.2500 0.0315(14) Uani 1 2 d S
C21 C 0.0563(3) 0.6779(4) 0.2462(2) 0.0331(10) Uani 1 1 d .
H21A H 0.0949 0.6403 0.2434 0.040 Uiso 1 1 calc R
C22 C 0.0546(3) 0.7942(4) 0.2464(2) 0.0320(10) Uani 1 1 d .
H22A H 0.0928 0.8337 0.2441 0.038 Uiso 1 1 calc R
O1 O 0.00241(16) 0.0744(3) 0.05509(13) 0.0293(7) Uani 1 1 d .
O2 O 0.02903(15) 0.0578(3) 0.16661(13) 0.0274(6) Uani 1 1 d .
O3 O -0.08438(15) 0.1538(3) 0.09743(14) 0.0344(7) Uani 1 1 d .
O4 O 0.2659(2) 0.2618(4) 0.2176(2) 0.0731(14) Uani 1 1 d .
O5 O 0.2560(3) 0.4507(5) 0.2498(3) 0.100(2) Uani 1 1 d .
O6 O 0.2675(3) 0.4167(7) 0.1546(3) 0.122(3) Uani 1 1 d .
O1W O 0.11704(18) -0.0882(3) 0.15133(15) 0.0417(8) Uani 1 1 d .
O2W O 0.1266(2) -0.2606(4) 0.0510(2) 0.0640(12) Uani 1 1 d .
O3W O -0.11826(19) 0.0546(3) 0.18225(17) 0.0500(10) Uani 1 1 d .
O4W O 0.2375(3) -0.2962(5) 0.1649(3) 0.0931(17) Uani 1 1 d .
O5W O 0.1833(4) -0.2997(7) -0.0350(4) 0.139(3) Uani 1 1 d .

loop_
_atom_site_aniso_label
_atom_site_aniso_U_11
_atom_site_aniso_U_22
_atom_site_aniso_U_33
_atom_site_aniso_U_23
_atom_site_aniso_U_13
_atom_site_aniso_U_12
Cd1 0.0327(2) 0.0168(2) 0.0244(2) 0.000 0.01381(19) 0.000
Cd2 0.02124(16) 0.0361(2) 0.02662(18) 0.00217(13) 0.00880(13) -0.00811(13)
P1 0.0214(5) 0.0279(6) 0.0213(5) -0.0018(4) 0.0071(4) -0.0060(4)
S1 0.0365(7) 0.0769(11) 0.0498(9) -0.0013(8) 0.0061(6) -0.0297(7)
N1 0.032(2) 0.040(2) 0.040(2) -0.0021(18) 0.0173(18) -0.0105(18)
N2 0.0283(19) 0.040(2) 0.030(2) 0.0005(17) 0.0122(16) -0.0112(17)
N3 0.044(3) 0.018(3) 0.039(3) 0.000 0.022(3) 0.000
N4 0.041(3) 0.018(3) 0.038(3) 0.000 0.019(3) 0.000
C1 0.026(2) 0.031(2) 0.023(2) -0.0014(18) 0.0089(17) -0.0070(18)
C2 0.033(2) 0.032(2) 0.027(2) 0.0013(19) 0.0078(19) -0.0074(19)
C3 0.034(3) 0.049(3) 0.032(3) -0.003(2) 0.010(2) -0.019(2)
C4 0.054(3) 0.039(3) 0.051(3) -0.002(2) 0.017(3) -0.023(3)
C5 0.063(4) 0.030(3) 0.057(4) 0.004(2) 0.015(3) -0.004(3)
C6 0.034(3) 0.034(3) 0.042(3) 0.001(2) 0.009(2) -0.003(2)
C7 0.060(4) 0.083(5) 0.059(4) -0.030(3) 0.040(3) -0.045(3)
C8 0.050(3) 0.086(5) 0.051(3) -0.028(3) 0.029(3) -0.037(3)
C9 0.027(2) 0.034(3) 0.032(2) 0.000(2) 0.0126(19) -0.0094(19)
C10 0.027(2) 0.034(2) 0.032(2) 0.0010(19) 0.0136(19) -0.0066(19)
C11 0.039(3) 0.045(3) 0.035(3) -0.007(2) 0.021(2) -0.014(2)
C12 0.036(3) 0.045(3) 0.035(3) -0.008(2) 0.016(2) -0.018(2)
C13 0.050(3) 0.063(4) 0.047(3) -0.017(3) 0.032(3) -0.025(3)
C14 0.054(3) 0.059(4) 0.051(3) -0.025(3) 0.033(3) -0.032(3)
C15 0.043(3) 0.071(4) 0.036(3) -0.016(3) 0.020(2) -0.032(3)
C16 0.042(3) 0.065(4) 0.034(3) -0.014(3) 0.013(2) -0.030(3)
C17 0.039(3) 0.022(2) 0.043(3) 0.003(2) 0.019(2) 0.002(2)
C18 0.037(3) 0.025(2) 0.045(3) 0.001(2) 0.017(2) -0.0028(19)
C19 0.043(4) 0.020(3) 0.041(4) 0.000 0.021(3) 0.000
C20 0.044(4) 0.016(3) 0.038(4) 0.000 0.019(3) 0.000
C21 0.038(3) 0.022(2) 0.044(3) -0.001(2) 0.020(2) 0.0041(19)
C22 0.038(3) 0.024(2) 0.039(3) 0.0022(19) 0.021(2) 0.0001(19)
O1 0.0297(16) 0.0372(18) 0.0193(15) -0.0041(13) 0.0077(12) -0.0044(13)
O2 0.0302(16) 0.0335(17) 0.0207(15) 0.0007(12) 0.0124(13) -0.0018(13)
O3 0.0219(15) 0.0410(19) 0.0362(18) -0.0014(15) 0.0067(13) -0.0042(13)
O4 0.037(2) 0.084(3) 0.085(3) -0.013(3) 0.008(2) -0.005(2)
O5 0.066(3) 0.104(4) 0.083(4) -0.046(3) -0.022(3) -0.009(3)
O6 0.063(3) 0.200(7) 0.092(4) 0.039(4) 0.019(3) -0.065(4)
O1W 0.0348(18) 0.062(2) 0.0272(18) 0.0032(16) 0.0106(15) 0.0048(16)
O2W 0.056(3) 0.048(2) 0.088(3) -0.001(2) 0.027(2) 0.005(2)
O3W 0.0362(19) 0.063(3) 0.044(2) 0.0071(18) 0.0081(16) -0.0161(18)
O4W 0.077(4) 0.083(4) 0.101(4) -0.014(3) 0.015(3) 0.020(3)
O5W 0.093(5) 0.152(7) 0.144(6) 0.013(5) 0.013(4) 0.055(5)

loop_
_atom_type_symbol
_atom_type_description
_atom_type_scat_dispersion_real
_atom_type_scat_dispersion_imag
_atom_type_scat_source
C C 0.0033 0.0016 'International Tables Vol C Tables 4.2.6.8 and 6.1.1.4'
H H 0.0000 0.0000 'International Tables Vol C Tables 4.2.6.8 and 6.1.1.4'
N N 0.0061 0.0033 'International Tables Vol C Tables 4.2.6.8 and 6.1.1.4'
O O 0.0106 0.0060 'International Tables Vol C Tables 4.2.6.8 and 6.1.1.4'
P P 0.1023 0.0942 'International Tables Vol C Tables 4.2.6.8 and 6.1.1.4'
S S 0.1246 0.1234 'International Tables Vol C Tables 4.2.6.8 and 6.1.1.4'
Cd Cd -0.8075 1.2024 'International Tables Vol C Tables 4.2.6.8 and 6.1.1.4'

loop_
_geom_angle_atom_site_label_1
_geom_angle_atom_site_label_2
_geom_angle_atom_site_label_3
_geom_angle
_geom_angle_site_symmetry_1
_geom_angle_site_symmetry_3
O2 Cd1 O2 177.72(15) . 2
O2 Cd1 O3W 93.37(12) . 2
O2 Cd1 O3W 86.62(12) 2 2
O2 Cd1 O3W 86.62(12) . .
O2 Cd1 O3W 93.37(12) 2 .
O3W Cd1 O3W 179.6(2) 2 .
O2 Cd1 N3 88.86(8) . .
O2 Cd1 N3 88.86(8) 2 .
O3W Cd1 N3 89.81(10) 2 .
O3W Cd1 N3 89.81(10) . .
O2 Cd1 N4 91.14(8) . 1_545
O2 Cd1 N4 91.14(8) 2 1_545
O3W Cd1 N4 90.19(10) 2 1_545
O3W Cd1 N4 90.19(10) . 1_545
N3 Cd1 N4 180.000(1) . 1_545
O1 Cd2 O1W 168.27(11) 5 .
O1 Cd2 O2W 102.16(14) 5 .
O1W Cd2 O2W 87.34(15) . .
O1 Cd2 N1 98.79(13) 5 .
O1W Cd2 N1 88.06(13) . .
O2W Cd2 N1 89.45(15) . .
O1 Cd2 N2 86.68(12) 5 3_445
O1W Cd2 N2 87.05(13) . 3_445
O2W Cd2 N2 86.49(14) . 3_445
N1 Cd2 N2 173.78(14) . 3_445
O1 Cd2 O1 83.78(11) 5 .
O1W Cd2 O1 86.03(11) . .
O2W Cd2 O1 171.17(14) . .
N1 Cd2 O1 96.15(13) . .
N2 Cd2 O1 87.35(12) 3_445 .
O3 P1 O2 113.03(18) . .
O3 P1 O1 112.32(18) . .
O2 P1 O1 109.73(17) . .
O3 P1 C1 107.4(2) . .
O2 P1 C1 106.55(18) . .
O1 P1 C1 107.47(18) . .
O5 S1 O4 113.0(3) . .
O5 S1 O6 114.0(4) . .
O4 S1 O6 110.1(4) . .
O5 S1 C3 106.3(3) . .
O4 S1 C3 107.5(3) . .
O6 S1 C3 105.4(3) . .
C16 N1 C7 115.2(4) . .
C16 N1 Cd2 122.7(3) . .
C7 N1 Cd2 121.9(3) . .
C13 N2 C12 116.6(4) . .
C13 N2 Cd2 120.1(3) . 3
C12 N2 Cd2 123.1(3) . 3
C17 N3 C17 116.9(5) . 2
C17 N3 Cd1 121.5(3) . .
C17 N3 Cd1 121.5(3) 2 .
C22 N4 C22 117.2(5) 2 .
C22 N4 Cd1 121.4(3) 2 1_565
C22 N4 Cd1 121.4(3) . 1_565
C2 C1 C6 118.4(4) . .
C2 C1 P1 120.2(4) . .
C6 C1 P1 121.4(3) . .
C3 C2 C1 120.7(5) . .
C2 C3 C4 120.5(5) . .
C2 C3 S1 120.7(4) . .
C4 C3 S1 118.8(4) . .
C5 C4 C3 119.4(5) . .
C4 C5 C6 120.1(5) . .
C5 C6 C1 120.9(5) . .
N1 C7 C8 124.1(5) . .
C7 C8 C9 119.6(5) . .
C15 C9 C8 116.7(4) . .
C15 C9 C10 122.0(4) . .
C8 C9 C10 121.3(4) . .
C11 C10 C14 116.7(4) . .
C11 C10 C9 121.1(4) . .
C14 C10 C9 122.2(4) . .
C10 C11 C12 120.0(4) . .
N2 C12 C11 123.2(4) . .
N2 C13 C14 123.6(5) . .
C13 C14 C10 119.9(5) . .
C9 C15 C16 119.7(5) . .
N1 C16 C15 124.6(5) . .
N3 C17 C18 123.2(5) . .
C17 C18 C19 120.1(5) . .
C18 C19 C18 116.4(6) 2 .
C18 C19 C20 121.8(3) 2 .
C18 C19 C20 121.8(3) . .
C21 C20 C21 117.1(6) . 2
C21 C20 C19 121.5(3) . .
C21 C20 C19 121.5(3) 2 .
C22 C21 C20 119.9(4) . .
N4 C22 C21 123.0(4) . .
P1 O1 Cd2 129.35(18) . 5
P1 O1 Cd2 132.12(17) . .
Cd2 O1 Cd2 96.22(11) 5 .
P1 O2 Cd1 125.66(17) . .
P1 O3 O5W 138.2(3) . 5
S1 O4 O4W 111.7(3) . 4
S1 O5 O1W 115.8(3) . 4
S1 O6 O3W 122.8(4) . 3
Cd2 O2W O5W 118.1(2) . .
Cd2 O2W O4W 112.4(2) . .
O5W O2W O4W 106.5(2) . .
O2W O5W O5W 94.2(4) . 7_545

loop_
_geom_bond_atom_site_label_1
_geom_bond_atom_site_label_2
_geom_bond_distance
_geom_bond_site_symmetry_2
Cd1 O2 2.293(3) .
Cd1 O2 2.293(3) 2
Cd1 O3W 2.333(4) 2
Cd1 O3W 2.333(4) .
Cd1 N3 2.337(5) .
Cd1 N4 2.361(5) 1_545
Cd2 O1 2.306(3) 5
Cd2 O1W 2.311(3) .
Cd2 O2W 2.338(4) .
Cd2 N1 2.342(4) .
Cd2 N2 2.368(4) 3_445
Cd2 O1 2.394(3) .
P1 O3 1.508(3) .
P1 O2 1.533(3) .
P1 O1 1.547(3) .
P1 C1 1.817(4) .
S1 O5 1.423(5) .
S1 O4 1.446(5) .
S1 O6 1.457(5) .
S1 C3 1.776(5) .
N1 C16 1.319(6) .
N1 C7 1.345(7) .
N2 C13 1.331(6) .
N2 C12 1.333(6) .
N2 Cd2 2.368(4) 3
N3 C17 1.343(5) .
N3 C17 1.343(5) 2
N4 C22 1.348(5) 2
N4 C22 1.348(5) .
N4 Cd1 2.361(5) 1_565
C1 C2 1.389(6) .
C1 C6 1.390(7) .
C2 C3 1.383(7) .
C3 C4 1.385(8) .
C4 C5 1.381(8) .
C5 C6 1.388(7) .
C7 C8 1.371(7) .
C8 C9 1.387(7) .
C9 C15 1.365(7) .
C9 C10 1.494(6) .
C10 C11 1.374(7) .
C10 C14 1.383(7) .
C11 C12 1.380(6) .
C13 C14 1.371(7) .
C15 C16 1.385(7) .
C17 C18 1.378(6) .
C18 C19 1.394(6) .
C19 C18 1.394(6) 2
C19 C20 1.484(9) .
C20 C21 1.393(6) .
C20 C21 1.393(6) 2
C21 C22 1.373(6) .
O1 Cd2 2.306(3) 5
O3 O5W 2.636(7) 5
O4 O4W 2.923(8) 4
O5 O1W 2.792(6) 4
O6 O3W 2.709(6) 3
O2W O5W 2.765(10) .
O2W O4W 2.824(7) .
O5W O5W 2.844(15) 7_545
